data_4119725
loop_
_publ_author_name
'Silvia Gomez-Coca'
'Eduard Cremades'
'N\'uria Aliaga-Alcalde'
'Eliseo Ruiz'

_publ_section_title
;
 Mononuclear Single-Molecule Magnets: Tailoring the Magnetic Anisotropy of
 First-Row Transition-Metal Complexes
;
_journal_name_full 'Journal of the American Chemical Society'
_journal_page_first 7010
_journal_page_last 7018
_journal_paper_doi 10.1021/ja4015138
_journal_volume 135
_journal_year 2013
_chemical_absolute_configuration rm
_chemical_formula_moiety 'C15 H21 Co N12 P S, 2(N O3)'
_chemical_formula_sum 'C15 H21 Co N14 O6 P S'
_chemical_formula_weight 615.42
_chemical_name_systematic
;
 ?
;
_space_group_IT_number 19
_symmetry_cell_setting orthorhombic
_symmetry_space_group_name_Hall 'P 2ac 2ab'
_symmetry_space_group_name_H-M 'P 21 21 21'
_atom_sites_solution_hydrogens geom
_atom_sites_solution_primary direct
_atom_sites_solution_secondary difmap
_audit_creation_method SHELXL-97
_cell_angle_alpha 90.00
_cell_angle_beta 90.00
_cell_angle_gamma 90.00
_cell_formula_units_Z 12
_cell_length_a 13.401(6)
_cell_length_b 17.773(5)
_cell_length_c 31.138(11)
_cell_measurement_reflns_used 4045
_cell_measurement_temperature 293(2)
_cell_measurement_theta_max 31
_cell_measurement_theta_min 3
_cell_volume 7416(5)
_computing_cell_refinement 'AUTOMAR (Claudio Klein, 2007)'
_computing_data_collection 'MARXDS (Claudio Klein, 2005)'
_computing_data_reduction 'MARSCALE (Claudio Klein, 2007)'
_computing_molecular_graphics 'ORTEP (Brueggermann and Smith, 1990)'
_computing_publication_material 'PLATON (Spek, 1990)'
_computing_structure_refinement 'SHELXL-97 (Sheldrick, 1997)'
_computing_structure_solution 'SHELXS-97 (Sheldrick, 1997)'
_diffrn_ambient_temperature 293(2)
_diffrn_measured_fraction_theta_full 0.985
_diffrn_measured_fraction_theta_max 0.898
_diffrn_measurement_device_type 'MAR345 with image plate detector'
_diffrn_measurement_method 'phi scan'
_diffrn_radiation_monochromator graphite
_diffrn_radiation_source 'fine-focus sealed tube'
_diffrn_radiation_type MoK\a
_diffrn_radiation_wavelength 0.71073
_diffrn_reflns_av_R_equivalents 0.0619
_diffrn_reflns_av_sigmaI/netI 0.0505
_diffrn_reflns_limit_h_max 19
_diffrn_reflns_limit_h_min -19
_diffrn_reflns_limit_k_max 26
_diffrn_reflns_limit_k_min -26
_diffrn_reflns_limit_l_max 45
_diffrn_reflns_limit_l_min -45
_diffrn_reflns_number 48785
_diffrn_reflns_theta_full 25.00
_diffrn_reflns_theta_max 32.46
_diffrn_reflns_theta_min 1.31
_exptl_absorpt_coefficient_mu 0.907
_exptl_absorpt_correction_T_max 0.91
_exptl_absorpt_correction_T_min 0.89
_exptl_absorpt_correction_type empirical
_exptl_absorpt_process_details sadabs
_exptl_crystal_density_diffrn 1.654
_exptl_crystal_description prism
_exptl_crystal_F_000 3780
_exptl_crystal_size_max 0.2
_exptl_crystal_size_mid 0.1
_exptl_crystal_size_min 0.1
_refine_diff_density_max 0.414
_refine_diff_density_min -0.412
_refine_diff_density_rms 0.056
_refine_ls_abs_structure_details 'Flack H D (1983), Acta Cryst. A39, 876-881'
_refine_ls_abs_structure_Flack 0.461(11)
_refine_ls_extinction_method none
_refine_ls_goodness_of_fit_ref 0.821
_refine_ls_hydrogen_treatment constr
_refine_ls_matrix_type full
_refine_ls_number_parameters 1029
_refine_ls_number_reflns 21866
_refine_ls_number_restraints 16
_refine_ls_restrained_S_all 0.826
_refine_ls_R_factor_all 0.0963
_refine_ls_R_factor_gt 0.0447
_refine_ls_shift/su_max 0.002
_refine_ls_shift/su_mean 0.000
_refine_ls_structure_factor_coef Fsqd
_refine_ls_weighting_details 'calc w=1/[\s^2^(Fo^2^)+(0.0249P)^2^+0.0000P] where P=(Fo^2^+2Fc^2^)/3'
_refine_ls_weighting_scheme calc
_refine_ls_wR_factor_gt 0.0862
_refine_ls_wR_factor_ref 0.0990
_reflns_number_gt 11355
_reflns_number_total 21866
_reflns_threshold_expression >2sigma(I)
_cod_data_source_file ja4015138_si_003.cif
_cod_data_source_block silqm67b
_cod_database_code 4119725

loop_
_symmetry_equiv_pos_as_xyz
'x, y, z'
'-x+1/2, -y, z+1/2'
'x+1/2, -y+1/2, -z'
'-x, y+1/2, -z+1/2'

loop_
_atom_site_label
_atom_site_type_symbol
_atom_site_fract_x
_atom_site_fract_y
_atom_site_fract_z
_atom_site_U_iso_or_equiv
_atom_site_adp_type
_atom_site_occupancy
_atom_site_symmetry_multiplicity
_atom_site_calc_flag
_atom_site_refinement_flags
Co1 Co 0.29450(3) 0.78283(3) 0.985428(13) 0.03807(9) Uani 1 1 d U
P1 P 0.26208(9) 0.90499(6) 0.90020(3) 0.0533(3) Uani 1 1 d .
S1 S 0.24538(10) 0.97417(7) 0.85404(3) 0.0685(3) Uani 1 1 d .
N11 N 0.2512(3) 0.8122(2) 0.88527(10) 0.0577(9) Uani 1 1 d .
N12 N 0.2699(2) 0.75927(18) 0.91671(9) 0.0507(8) Uani 1 1 d .
N15 N 0.1784(3) 0.91882(19) 0.94185(10) 0.0583(9) Uani 1 1 d .
N16 N 0.1770(2) 0.86550(18) 0.97474(10) 0.0520(7) Uani 1 1 d U
N19 N 0.3721(3) 0.91086(19) 0.92141(10) 0.0613(9) Uani 1 1 d .
N110 N 0.3929(2) 0.87265(17) 0.95972(10) 0.0509(8) Uani 1 1 d .
C11 C 0.2841(3) 0.6894(2) 0.90545(13) 0.0569(10) Uani 1 1 d .
H11 H 0.2809 0.6741 0.8769 0.068 Uiso 1 1 calc R
C12 C 0.3039(3) 0.6395(2) 0.93814(11) 0.0451(8) Uani 1 1 d .
N13 N 0.3209(3) 0.66772(17) 0.97954(10) 0.0530(7) Uani 1 1 d U
C13 C 0.3477(3) 0.6096(2) 1.00484(14) 0.0590(11) Uani 1 1 d .
H13 H 0.3657 0.6124 1.0336 0.071 Uiso 1 1 calc R
N14 N 0.3437(3) 0.54521(19) 0.98026(10) 0.0611(9) Uani 1 1 d .
H14 H 0.3547 0.5004 0.9895 0.073 Uiso 1 1 calc R
C14 C 0.3191(3) 0.5639(2) 0.93847(13) 0.0572(10) Uani 1 1 d .
H14A H 0.3139 0.5313 0.9152 0.069 Uiso 1 1 calc R
C15 C 0.2544(4) 0.7971(3) 0.84065(12) 0.0750(15) Uani 1 1 d .
H15A H 0.2435 0.8429 0.8250 0.112 Uiso 1 1 calc R
H15B H 0.2033 0.7614 0.8334 0.112 Uiso 1 1 calc R
H15C H 0.3185 0.7768 0.8333 0.112 Uiso 1 1 calc R
C16 C 0.1096(3) 0.8677(2) 1.00365(13) 0.0607(11) Uani 1 1 d .
H16 H 0.0595 0.9038 1.0027 0.073 Uiso 1 1 calc R
N17 N 0.1875(3) 0.75680(17) 1.03409(10) 0.0531(8) Uani 1 1 d U
C17 C 0.1127(3) 0.8146(2) 1.03679(12) 0.0550(10) Uani 1 1 d .
C18 C 0.0570(3) 0.7999(3) 1.07287(13) 0.0631(12) Uani 1 1 d .
H18 H 0.0031 0.8282 1.0826 0.076 Uiso 1 1 calc R
N18 N 0.0949(3) 0.73521(19) 1.09244(11) 0.0597(9) Uani 1 1 d .
H18A H 0.0721 0.7142 1.1153 0.072 Uiso 1 1 calc R
C19 C 0.1752(3) 0.7110(3) 1.06854(13) 0.0641(11) Uani 1 1 d .
H19 H 0.2150 0.6697 1.0750 0.077 Uiso 1 1 calc R
C110 C 0.0980(4) 0.9740(3) 0.93998(14) 0.0810(15) Uani 1 1 d .
H11A H 0.1090 1.0074 0.9162 0.122 Uiso 1 1 calc R
H11B H 0.0967 1.0023 0.9662 0.122 Uiso 1 1 calc R
H11C H 0.0354 0.9485 0.9363 0.122 Uiso 1 1 calc R
C111 C 0.4681(3) 0.8917(2) 0.98361(13) 0.0565(9) Uani 1 1 d .
H111 H 0.5125 0.9296 0.9759 0.068 Uiso 1 1 calc R
N111 N 0.4054(2) 0.79925(19) 1.03200(10) 0.0538(8) Uani 1 1 d U
C112 C 0.4777(3) 0.8512(2) 1.02177(13) 0.0558(10) Uani 1 1 d .
C113 C 0.5405(3) 0.8614(3) 1.05609(14) 0.0626(11) Uani 1 1 d .
H113 H 0.5951 0.8936 1.0574 0.075 Uiso 1 1 calc R
N112 N 0.5070(3) 0.8148(2) 1.08815(11) 0.0652(10) Uani 1 1 d .
H112 H 0.5327 0.8102 1.1133 0.078 Uiso 1 1 calc R
C114 C 0.4242(3) 0.7766(3) 1.07266(14) 0.0690(12) Uani 1 1 d .
H114 H 0.3874 0.7411 1.0878 0.083 Uiso 1 1 calc R
C115 C 0.4456(4) 0.9726(3) 0.91161(13) 0.0781(14) Uani 1 1 d .
H11D H 0.4288 0.9956 0.8847 0.117 Uiso 1 1 calc R
H11E H 0.5116 0.9518 0.9099 0.117 Uiso 1 1 calc R
H11F H 0.4434 1.0097 0.9340 0.117 Uiso 1 1 calc R
Co2 Co 0.78630(4) 0.28337(3) 0.850452(14) 0.04365(10) Uani 1 1 d U
P2 P 0.78743(8) 0.40753(6) 0.93506(3) 0.0465(2) Uani 1 1 d .
S2 S 0.79145(9) 0.47617(6) 0.98344(3) 0.0646(3) Uani 1 1 d .
N21 N 0.8956(2) 0.40753(19) 0.90837(10) 0.0536(8) Uani 1 1 d .
N22 N 0.8933(2) 0.36968(18) 0.86969(10) 0.0498(7) Uani 1 1 d U
N25 N 0.6979(3) 0.42614(19) 0.90055(10) 0.0597(9) Uani 1 1 d D
N26 N 0.6798(3) 0.37527(16) 0.86756(9) 0.0491(7) Uani 1 1 d DU
N29 N 0.7692(3) 0.3205(2) 0.95034(10) 0.0557(8) Uani 1 1 d .
N210 N 0.7758(2) 0.26293(19) 0.91910(9) 0.0502(8) Uani 1 1 d U
C21 C 0.9666(3) 0.3840(2) 0.84271(14) 0.0650(11) Uani 1 1 d .
H21 H 1.0185 0.4170 0.8490 0.078 Uiso 1 1 calc R
N23 N 0.8858(3) 0.2888(2) 0.79839(10) 0.0648(9) Uani 1 1 d U
C22 C 0.9593(3) 0.3452(3) 0.80356(14) 0.0645(11) Uani 1 1 d .
C23 C 1.0148(4) 0.3548(3) 0.76667(13) 0.0710(13) Uani 1 1 d .
H23 H 1.0658 0.3891 0.7617 0.085 Uiso 1 1 calc R
N24 N 0.9766(3) 0.3008(2) 0.73859(11) 0.0775(12) Uani 1 1 d .
H24 H 0.9977 0.2928 0.7129 0.093 Uiso 1 1 calc R
C24 C 0.9008(4) 0.2626(3) 0.75797(13) 0.0760(14) Uani 1 1 d .
H24A H 0.8645 0.2240 0.7453 0.091 Uiso 1 1 calc R
C25 C 0.9700(3) 0.4671(2) 0.91592(14) 0.0736(13) Uani 1 1 d .
H25A H 0.9617 0.4870 0.9444 0.110 Uiso 1 1 calc R
H25B H 0.9609 0.5066 0.8953 0.110 Uiso 1 1 calc R
H25C H 1.0359 0.4465 0.9130 0.110 Uiso 1 1 calc R
C26 C 0.6065(4) 0.3868(2) 0.84196(13) 0.0667(12) Uani 1 1 d .
H26 H 0.5624 0.4270 0.8444 0.080 Uiso 1 1 calc R
N27 N 0.6706(3) 0.2709(2) 0.80677(10) 0.0648(9) Uani 1 1 d U
C27 C 0.6003(4) 0.3295(3) 0.80852(14) 0.0694(13) Uani 1 1 d .
C28 C 0.5398(4) 0.3209(3) 0.77340(14) 0.0777(14) Uani 1 1 d .
H28 H 0.4881 0.3532 0.7658 0.093 Uiso 1 1 calc R
N28 N 0.5671(3) 0.2570(2) 0.75096(12) 0.0805(13) Uani 1 1 d .
H28A H 0.5386 0.2395 0.7283 0.097 Uiso 1 1 calc R
C29 C 0.6488(4) 0.2265(3) 0.77174(12) 0.0710(12) Uani 1 1 d .
H29 H 0.6832 0.1835 0.7635 0.085 Uiso 1 1 calc R
C210 C 0.6254(3) 0.4923(2) 0.90277(13) 0.0681(12) Uani 1 1 d .
H21A H 0.6450 0.5255 0.9256 0.102 Uiso 1 1 calc R
H21B H 0.5592 0.4739 0.9081 0.102 Uiso 1 1 calc R
H21C H 0.6265 0.5191 0.8760 0.102 Uiso 1 1 calc R
C211 C 0.7793(3) 0.1929(2) 0.93214(12) 0.0587(10) Uani 1 1 d .
H211 H 0.7771 0.1786 0.9609 0.070 Uiso 1 1 calc R
N211 N 0.8011(3) 0.16728(17) 0.85634(11) 0.0586(8) Uani 1 1 d U
C212 C 0.7868(4) 0.1414(2) 0.89755(13) 0.0653(11) Uani 1 1 d .
C213 C 0.7878(4) 0.0629(2) 0.89630(13) 0.0745(13) Uani 1 1 d .
H213 H 0.7778 0.0308 0.9195 0.089 Uiso 1 1 calc R
N212 N 0.8061(4) 0.0418(2) 0.85427(12) 0.0884(14) Uani 1 1 d .
H212 H 0.8133 -0.0035 0.8451 0.106 Uiso 1 1 calc R
C214 C 0.8109(4) 0.1058(2) 0.83002(14) 0.0751(13) Uani 1 1 d .
H214 H 0.8194 0.1074 0.8004 0.090 Uiso 1 1 calc R
C215 C 0.7653(5) 0.2972(3) 0.99734(14) 0.0857(16) Uani 1 1 d .
H21D H 0.7698 0.3411 1.0152 0.129 Uiso 1 1 calc R
H21E H 0.8201 0.2642 1.0035 0.129 Uiso 1 1 calc R
H21F H 0.7036 0.2716 1.0029 0.129 Uiso 1 1 calc R
Co3 Co 0.26892(4) 0.21708(3) 0.818439(14) 0.04619(12) Uani 1 1 d U
P3 P 0.22209(8) 0.09365(6) 0.73495(3) 0.0508(2) Uani 1 1 d .
S3 S 0.19250(8) 0.02648(7) 0.68945(3) 0.0629(3) Uani 1 1 d .
N31 N 0.1431(3) 0.0865(2) 0.77542(11) 0.0680(10) Uani 1 1 d .
N32 N 0.1471(2) 0.13811(18) 0.80887(10) 0.0564(8) Uani 1 1 d U
N35 N 0.2175(3) 0.18397(19) 0.71839(10) 0.0588(9) Uani 1 1 d .
N36 N 0.2446(3) 0.23708(19) 0.74953(10) 0.0550(9) Uani 1 1 d .
N39 N 0.3351(3) 0.07791(19) 0.75717(11) 0.0633(10) Uani 1 1 d .
N310 N 0.3563(3) 0.12102(17) 0.79112(10) 0.0555(8) Uani 1 1 d .
C31 C 0.0784(3) 0.1341(2) 0.83979(12) 0.0585(10) Uani 1 1 d .
H31 H 0.0256 0.1001 0.8398 0.070 Uiso 1 1 calc R
N33 N 0.1706(3) 0.2399(2) 0.86859(10) 0.0682(9) Uani 1 1 d U
C32 C 0.0962(4) 0.1899(3) 0.87378(13) 0.0651(11) Uani 1 1 d U
C33 C 0.0426(3) 0.2018(3) 0.91246(14) 0.0682(12) Uani 1 1 d .
H33 H -0.0115 0.1750 0.9232 0.082 Uiso 1 1 calc R
N34 N 0.0903(3) 0.2624(2) 0.92998(11) 0.0704(11) Uani 1 1 d .
H34 H 0.0754 0.2822 0.9543 0.085 Uiso 1 1 calc R
C34 C 0.1631(3) 0.2868(3) 0.90423(12) 0.0672(11) Uani 1 1 d .
H34A H 0.2029 0.3287 0.9094 0.081 Uiso 1 1 calc R
C35 C 0.0571(4) 0.0343(3) 0.77577(14) 0.0799(14) Uani 1 1 d .
H35A H 0.0638 -0.0011 0.7527 0.120 Uiso 1 1 calc R
H35B H -0.0036 0.0623 0.7722 0.120 Uiso 1 1 calc R
H35C H 0.0553 0.0078 0.8026 0.120 Uiso 1 1 calc R
C36 C 0.2547(3) 0.3086(2) 0.73729(13) 0.0520(9) Uani 1 1 d U
H36 H 0.2466 0.3243 0.7090 0.062 Uiso 1 1 calc R
N37 N 0.2992(3) 0.33130(19) 0.81245(11) 0.0749(11) Uani 1 1 d .
C37 C 0.2790(4) 0.3587(2) 0.77126(14) 0.0668(11) Uani 1 1 d U
C38 C 0.2982(4) 0.4373(2) 0.77189(16) 0.0824(15) Uani 1 1 d .
H38 H 0.2895 0.4707 0.7492 0.099 Uiso 1 1 calc R
N38 N 0.3317(4) 0.4547(2) 0.81205(14) 0.1001(16) Uani 1 1 d .
H38A H 0.3502 0.4987 0.8204 0.120 Uiso 1 1 calc R
C39 C 0.3315(4) 0.3916(2) 0.83692(15) 0.0849(17) Uani 1 1 d .
H39 H 0.3500 0.3894 0.8657 0.102 Uiso 1 1 calc R
C310 C 0.2378(4) 0.2068(3) 0.67522(13) 0.0853(16) Uani 1 1 d .
H31A H 0.2152 0.1686 0.6557 0.128 Uiso 1 1 calc R
H31B H 0.3083 0.2141 0.6717 0.128 Uiso 1 1 calc R
H31C H 0.2035 0.2530 0.6693 0.128 Uiso 1 1 calc R
C311 C 0.4376(3) 0.1080(2) 0.81305(13) 0.0584(10) Uani 1 1 d .
H311 H 0.4829 0.0718 0.8037 0.070 Uiso 1 1 calc R
N311 N 0.3876(3) 0.2055(2) 0.86008(11) 0.0658(9) Uani 1 1 d U
C312 C 0.4559(4) 0.1484(3) 0.85032(13) 0.0644(12) Uani 1 1 d .
C313 C 0.5271(4) 0.1427(3) 0.88242(13) 0.0745(13) Uani 1 1 d .
H313 H 0.5795 0.1086 0.8839 0.089 Uiso 1 1 calc R
N312 N 0.5045(3) 0.1971(3) 0.91115(12) 0.0838(13) Uani 1 1 d .
H312 H 0.5376 0.2062 0.9342 0.101 Uiso 1 1 calc R
C314 C 0.4214(4) 0.2357(3) 0.89822(14) 0.0811(15) Uani 1 1 d .
H314 H 0.3923 0.2758 0.9128 0.097 Uiso 1 1 calc R
C315 C 0.3964(4) 0.0105(2) 0.74615(13) 0.0835(16) Uani 1 1 d .
H31D H 0.3691 -0.0136 0.7212 0.125 Uiso 1 1 calc R
H31E H 0.3958 -0.0241 0.7698 0.125 Uiso 1 1 calc R
H31F H 0.4638 0.0258 0.7404 0.125 Uiso 1 1 calc R
O3W O 0.9204(3) 0.10622(19) 0.05419(11) 0.0921(12) Uani 1 1 d .
O2W O 0.9856(3) 0.18972(19) 0.01505(11) 0.0909(11) Uani 1 1 d .
O1W O 0.9328(3) 0.08952(19) -0.01366(10) 0.0817(10) Uani 1 1 d .
N1W N 0.9477(3) 0.1288(2) 0.01939(13) 0.0671(10) Uani 1 1 d .
O4W O 0.0084(3) 0.3231(2) 0.32540(12) 0.0973(12) Uani 1 1 d .
O5W O 0.1239(4) 0.3909(2) 0.30079(15) 0.146(2) Uani 1 1 d .
O6W O 0.0482(3) 0.4291(2) 0.35313(12) 0.0896(11) Uani 1 1 d .
N2W N 0.0581(4) 0.3823(3) 0.32553(13) 0.0775(13) Uani 1 1 d .
O7W O 0.0742(3) 0.3485(2) 0.00480(11) 0.0968(12) Uani 1 1 d .
O8W O 0.1224(3) 0.4557(2) 0.02699(14) 0.1100(13) Uani 1 1 d .
O9W O 0.1868(3) 0.4070(2) -0.02774(13) 0.1066(13) Uani 1 1 d .
N3W N 0.1240(4) 0.4065(3) 0.00040(13) 0.0743(11) Uani 1 1 d .
O10W O 0.3951(3) 0.6033(2) 0.10985(10) 0.0841(10) Uani 1 1 d .
O11W O 0.3978(3) 0.58694(19) 0.17823(10) 0.0838(10) Uani 1 1 d .
O12W O 0.4646(3) 0.6839(2) 0.15113(11) 0.0970(13) Uani 1 1 d .
N4W N 0.4187(3) 0.6243(2) 0.14671(12) 0.0649(10) Uani 1 1 d .
O13W O 0.0399(3) 0.6541(2) 0.16881(11) 0.0965(12) Uani 1 1 d .
O14W O 0.1684(3) 0.6019(2) 0.14570(12) 0.0922(11) Uani 1 1 d .
O15W O 0.0740(3) 0.5427(2) 0.18880(11) 0.1033(13) Uani 1 1 d .
N5W N 0.0942(3) 0.5982(2) 0.16708(11) 0.0692(11) Uani 1 1 d .
O16W O 0.3535(3) 0.4046(2) 0.28269(11) 0.0982(12) Uani 1 1 d .
O17W O 0.3777(3) 0.4392(2) 0.34731(13) 0.1108(14) Uani 1 1 d .
O18W O 0.4218(3) 0.3321(2) 0.32785(11) 0.0967(12) Uani 1 1 d .
N6W N 0.3833(3) 0.3935(3) 0.31842(14) 0.0740(11) Uani 1 1 d .

loop_
_atom_site_aniso_label
_atom_site_aniso_U_11
_atom_site_aniso_U_22
_atom_site_aniso_U_33
_atom_site_aniso_U_23
_atom_site_aniso_U_13
_atom_site_aniso_U_12
Co1 0.0427(2) 0.0346(2) 0.0369(2) 0.0010(2) -0.00027(18) -0.0003(2)
P1 0.0742(7) 0.0430(6) 0.0426(5) 0.0049(4) -0.0055(5) 0.0028(5)
S1 0.0951(9) 0.0590(7) 0.0513(5) 0.0141(5) -0.0056(6) 0.0059(6)
N11 0.084(3) 0.0463(19) 0.0427(16) 0.0022(14) -0.0088(16) 0.0053(16)
N12 0.068(2) 0.0445(19) 0.0396(15) -0.0021(13) -0.0039(14) 0.0095(15)
N15 0.077(2) 0.056(2) 0.0422(16) 0.0033(15) 0.0042(16) 0.0222(17)
N16 0.0608(19) 0.0475(18) 0.0477(17) -0.0037(14) -0.0093(14) 0.0096(12)
N19 0.080(2) 0.052(2) 0.0518(18) 0.0059(16) -0.0048(17) -0.0136(17)
N110 0.057(2) 0.0433(18) 0.0522(18) 0.0045(14) 0.0043(15) -0.0064(15)
C11 0.067(3) 0.055(2) 0.048(2) -0.0008(18) -0.006(2) 0.005(2)
C12 0.048(2) 0.045(2) 0.0422(18) 0.0040(15) -0.0040(15) -0.0045(16)
N13 0.067(2) 0.0415(10) 0.0507(17) -0.0028(14) -0.0049(16) 0.0078(14)
C13 0.053(2) 0.053(3) 0.071(3) 0.003(2) 0.003(2) 0.0098(18)
N14 0.080(2) 0.0423(19) 0.061(2) 0.0038(16) 0.0108(18) 0.0035(16)
C14 0.057(3) 0.057(3) 0.057(2) -0.009(2) -0.0009(19) 0.0094(19)
C15 0.113(4) 0.069(4) 0.043(2) -0.006(2) 0.000(2) 0.002(3)
C16 0.059(3) 0.062(3) 0.061(2) 0.002(2) -0.008(2) 0.013(2)
N17 0.061(2) 0.0499(19) 0.0480(16) -0.0046(14) 0.0126(12) 0.0054(14)
C17 0.061(3) 0.057(3) 0.047(2) -0.0061(18) 0.0036(18) 0.0030(19)
C18 0.054(2) 0.078(3) 0.057(2) -0.008(2) 0.0181(19) 0.004(2)
N18 0.063(2) 0.060(2) 0.0562(19) -0.0020(16) 0.0178(16) -0.0025(16)
C19 0.067(3) 0.059(3) 0.067(2) 0.006(2) 0.016(2) -0.009(2)
C110 0.094(4) 0.072(3) 0.077(3) 0.017(3) 0.004(3) 0.038(3)
C111 0.057(2) 0.053(2) 0.059(2) -0.001(2) 0.011(2) -0.0039(17)
N111 0.0580(18) 0.059(2) 0.0444(15) 0.0024(15) -0.0060(11) -0.0114(15)
C112 0.066(3) 0.049(2) 0.052(2) -0.0016(18) -0.0041(19) 0.0031(19)
C113 0.054(2) 0.063(3) 0.071(3) -0.010(2) -0.008(2) 0.004(2)
N112 0.071(2) 0.063(2) 0.061(2) 0.0022(17) -0.0228(18) -0.0022(18)
C114 0.089(3) 0.056(2) 0.062(2) -0.001(2) -0.014(2) -0.014(2)
C115 0.099(4) 0.075(3) 0.060(2) 0.013(2) 0.001(2) -0.025(3)
Co2 0.0579(3) 0.0368(2) 0.0362(2) -0.00052(19) -0.00109(19) -0.0007(2)
P2 0.0521(5) 0.0439(5) 0.0436(5) -0.0058(4) 0.0008(4) -0.0010(4)
S2 0.0830(7) 0.0544(6) 0.0566(5) -0.0174(5) -0.0025(6) 0.0014(6)
N21 0.0379(16) 0.064(2) 0.0591(18) -0.0166(16) 0.0079(14) -0.0082(15)
N22 0.0471(18) 0.0487(18) 0.0537(18) 0.0057(14) 0.0028(14) -0.0044(11)
N25 0.065(2) 0.056(2) 0.0579(18) -0.0001(16) -0.0108(17) 0.0168(17)
N26 0.068(2) 0.0369(16) 0.0422(15) 0.0066(12) -0.0040(14) 0.0051(11)
N29 0.069(2) 0.056(2) 0.0423(15) -0.0028(14) 0.0062(15) 0.0025(16)
N210 0.0558(19) 0.056(2) 0.0392(9) -0.0071(13) 0.0047(13) -0.0066(15)
C21 0.066(3) 0.053(3) 0.076(3) 0.003(2) 0.009(2) 0.001(2)
N23 0.074(2) 0.076(3) 0.0449(16) -0.0087(18) 0.0079(12) 0.009(2)
C22 0.060(3) 0.067(3) 0.067(3) 0.011(2) 0.006(2) 0.006(2)
C23 0.074(3) 0.088(3) 0.050(2) 0.008(2) 0.014(2) 0.015(3)
N24 0.078(3) 0.100(3) 0.054(2) 0.002(2) 0.0193(19) 0.002(2)
C24 0.091(4) 0.090(4) 0.046(2) 0.008(2) -0.004(2) -0.001(3)
C25 0.064(3) 0.069(3) 0.087(3) -0.011(3) -0.004(2) -0.019(2)
C26 0.088(3) 0.053(3) 0.059(2) 0.019(2) -0.017(2) 0.002(2)
N27 0.082(2) 0.062(2) 0.0501(18) -0.0064(16) -0.0147(13) -0.0132(19)
C27 0.073(3) 0.084(3) 0.051(2) 0.000(2) -0.015(2) -0.016(3)
C28 0.085(4) 0.088(4) 0.060(3) 0.010(2) -0.017(2) -0.025(3)
N28 0.093(3) 0.084(3) 0.065(2) 0.010(2) -0.022(2) -0.024(2)
C29 0.089(3) 0.066(3) 0.059(2) -0.002(2) -0.027(2) -0.019(2)
C210 0.069(3) 0.071(3) 0.064(3) 0.004(2) 0.004(2) 0.015(2)
C211 0.071(3) 0.056(3) 0.049(2) 0.0053(18) -0.010(2) -0.003(2)
N211 0.078(2) 0.0407(10) 0.0570(18) -0.0035(14) -0.0026(19) 0.0033(16)
C212 0.088(3) 0.053(2) 0.054(2) 0.0010(18) -0.005(2) -0.007(2)
C213 0.123(4) 0.043(2) 0.057(2) 0.0035(18) -0.015(3) -0.005(3)
N212 0.151(4) 0.042(2) 0.071(2) -0.0013(18) -0.016(3) 0.004(2)
C214 0.114(4) 0.048(2) 0.063(3) -0.004(2) -0.009(3) 0.008(2)
C215 0.131(5) 0.070(4) 0.056(2) 0.004(2) 0.016(3) -0.002(3)
Co3 0.0651(3) 0.0364(3) 0.0370(2) -0.0003(2) 0.0051(2) -0.0007(2)
P3 0.0584(6) 0.0477(6) 0.0462(5) -0.0066(4) 0.0022(4) 0.0030(5)
S3 0.0649(7) 0.0681(7) 0.0557(5) -0.0180(5) -0.0032(5) 0.0003(5)
N31 0.089(3) 0.058(2) 0.058(2) -0.0213(17) 0.0165(19) -0.0202(19)
N32 0.0631(19) 0.0514(19) 0.0546(18) -0.0062(15) 0.0052(16) -0.0028(12)
N35 0.081(2) 0.049(2) 0.0462(16) -0.0019(14) 0.0013(17) -0.0048(18)
N36 0.072(2) 0.047(2) 0.0454(17) -0.0001(14) -0.0031(15) 0.0012(15)
N39 0.079(2) 0.0472(19) 0.064(2) -0.0178(16) -0.0148(19) 0.0172(17)
N310 0.076(2) 0.0405(18) 0.0496(18) -0.0045(14) 0.0006(17) 0.0062(15)
C31 0.060(3) 0.066(3) 0.050(2) 0.008(2) 0.0027(18) -0.003(2)
N33 0.084(2) 0.076(3) 0.0441(16) 0.0021(17) 0.0097(14) 0.0180(17)
C32 0.085(3) 0.061(3) 0.048(2) 0.008(2) 0.002(2) 0.0239(17)
C33 0.064(3) 0.063(3) 0.078(3) -0.011(2) 0.012(2) -0.005(2)
N34 0.073(2) 0.090(3) 0.0480(18) -0.0070(18) -0.0008(17) -0.010(2)
C34 0.068(3) 0.082(3) 0.052(2) -0.007(2) -0.0007(19) -0.003(3)
C35 0.084(4) 0.081(3) 0.075(3) -0.019(3) 0.017(3) -0.025(3)
C36 0.054(2) 0.041(2) 0.061(2) 0.0142(15) 0.0139(18) -0.0047(16)
N37 0.124(3) 0.048(2) 0.0526(19) -0.0064(15) 0.003(2) -0.008(2)
C37 0.081(3) 0.045(2) 0.075(3) 0.0011(17) 0.021(2) -0.004(2)
C38 0.121(5) 0.045(2) 0.081(3) 0.011(2) 0.010(3) 0.005(3)
N38 0.157(5) 0.058(3) 0.086(3) -0.006(2) 0.017(3) -0.024(3)
C39 0.136(5) 0.048(3) 0.071(3) -0.012(2) 0.037(3) -0.027(3)
C310 0.138(5) 0.064(3) 0.054(2) 0.001(2) -0.013(3) 0.003(3)
C311 0.062(2) 0.057(3) 0.056(2) 0.0006(19) -0.006(2) -0.0074(19)
N311 0.069(2) 0.074(3) 0.0539(18) -0.0082(18) -0.0069(13) -0.0211(19)
C312 0.080(3) 0.064(3) 0.049(2) 0.009(2) -0.013(2) -0.015(2)
C313 0.090(4) 0.075(3) 0.059(3) 0.007(2) -0.018(2) -0.009(3)
N312 0.086(3) 0.106(4) 0.059(2) -0.008(2) -0.006(2) -0.027(3)
C314 0.087(4) 0.098(4) 0.059(3) -0.027(3) 0.017(2) -0.008(3)
C315 0.113(4) 0.065(3) 0.073(3) -0.021(2) -0.032(3) 0.036(3)
O3W 0.144(3) 0.066(2) 0.067(2) -0.0052(17) 0.001(2) -0.031(2)
O2W 0.128(3) 0.066(2) 0.079(2) -0.0164(18) 0.039(2) -0.038(2)
O1W 0.118(3) 0.066(2) 0.0607(18) 0.0061(17) 0.002(2) -0.0113(19)
N1W 0.092(3) 0.047(2) 0.062(2) -0.0019(19) -0.002(2) 0.0012(18)
O4W 0.100(3) 0.097(3) 0.095(3) -0.003(2) 0.026(2) -0.024(2)
O5W 0.194(5) 0.081(3) 0.162(4) -0.037(3) 0.114(4) -0.035(3)
O6W 0.105(3) 0.087(3) 0.077(2) -0.006(2) 0.008(2) -0.004(2)
N2W 0.096(3) 0.078(3) 0.058(2) 0.017(2) 0.018(2) 0.025(3)
O7W 0.125(3) 0.096(3) 0.070(2) 0.003(2) -0.003(2) -0.030(2)
O8W 0.111(3) 0.088(3) 0.131(3) -0.024(3) -0.022(3) 0.003(2)
O9W 0.096(3) 0.111(3) 0.113(3) -0.012(3) 0.006(3) -0.029(2)
N3W 0.079(3) 0.078(3) 0.066(3) 0.006(2) 0.000(2) -0.003(2)
O10W 0.109(3) 0.078(2) 0.0651(19) -0.0032(17) -0.0045(19) -0.002(2)
O11W 0.113(3) 0.076(2) 0.0615(19) 0.0052(17) -0.0090(19) -0.005(2)
O12W 0.126(3) 0.088(3) 0.077(2) 0.020(2) -0.020(2) -0.026(2)
N4W 0.088(3) 0.058(2) 0.0479(19) 0.0107(18) -0.0143(19) 0.006(2)
O13W 0.098(3) 0.102(3) 0.089(3) 0.011(2) 0.033(2) 0.010(2)
O14W 0.116(3) 0.078(2) 0.083(2) -0.0002(19) 0.029(2) 0.002(2)
O15W 0.114(3) 0.104(3) 0.092(2) 0.038(2) -0.010(2) -0.043(2)
N5W 0.083(3) 0.077(3) 0.048(2) -0.0044(19) 0.0124(19) -0.015(2)
O16W 0.107(3) 0.112(3) 0.075(2) 0.006(2) -0.019(2) 0.025(2)
O17W 0.115(3) 0.129(4) 0.088(3) -0.018(3) -0.017(2) 0.001(3)
O18W 0.135(3) 0.073(2) 0.081(2) 0.0015(19) -0.027(2) 0.012(2)
N6W 0.071(3) 0.077(3) 0.074(3) -0.008(2) -0.006(2) 0.000(2)

loop_
_atom_type_symbol
_atom_type_description
_atom_type_scat_dispersion_real
_atom_type_scat_dispersion_imag
_atom_type_scat_source
C C 0.0033 0.0016 'International Tables Vol C Tables 4.2.6.8 and 6.1.1.4'
H H 0.0000 0.0000 'International Tables Vol C Tables 4.2.6.8 and 6.1.1.4'
Co Co 0.3494 0.9721 'International Tables Vol C Tables 4.2.6.8 and 6.1.1.4'
N N 0.0061 0.0033 'International Tables Vol C Tables 4.2.6.8 and 6.1.1.4'
O O 0.0106 0.0060 'International Tables Vol C Tables 4.2.6.8 and 6.1.1.4'
P P 0.1023 0.0942 'International Tables Vol C Tables 4.2.6.8 and 6.1.1.4'
S S 0.1246 0.1234 'International Tables Vol C Tables 4.2.6.8 and 6.1.1.4'

loop_
_geom_angle_atom_site_label_1
_geom_angle_atom_site_label_2
_geom_angle_atom_site_label_3
_geom_angle
N13 Co1 N111 94.42(13)
N13 Co1 N17 87.93(13)
N111 Co1 N17 90.89(13)
N13 Co1 N16 140.46(13)
N111 Co1 N16 121.59(13)
N17 Co1 N16 76.67(12)
N13 Co1 N12 75.74(12)
N111 Co1 N12 143.45(13)
N17 Co1 N12 123.15(13)
N16 Co1 N12 82.65(12)
N13 Co1 N110 124.97(13)
N111 Co1 N110 74.23(13)
N17 Co1 N110 144.10(12)
N16 Co1 N110 83.65(13)
N12 Co1 N110 82.83(12)
N19 P1 N11 104.45(18)
N19 P1 N15 105.97(18)
N11 P1 N15 106.47(18)
N19 P1 S1 111.93(14)
N11 P1 S1 113.89(12)
N15 P1 S1 113.41(12)
N12 N11 C15 124.1(4)
N12 N11 P1 116.5(2)
C15 N11 P1 116.4(3)
C11 N12 N11 119.0(3)
C11 N12 Co1 114.8(3)
N11 N12 Co1 125.9(2)
N16 N15 C110 118.5(3)
N16 N15 P1 117.5(2)
C110 N15 P1 123.0(3)
C16 N16 N15 120.4(3)
C16 N16 Co1 115.1(3)
N15 N16 Co1 124.1(2)
N110 N19 C115 113.3(3)
N110 N19 P1 119.9(3)
C115 N19 P1 124.1(3)
C111 N110 N19 121.1(3)
C111 N110 Co1 116.2(3)
N19 N110 Co1 122.5(2)
N12 C11 C12 116.3(4)
N12 C11 H11 121.9
C12 C11 H11 121.9
C14 C12 C11 132.2(4)
C14 C12 N13 108.8(3)
C11 C12 N13 118.7(4)
C13 N13 C12 107.8(3)
C13 N13 Co1 138.3(3)
C12 N13 Co1 113.9(2)
N13 C13 N14 107.5(4)
N13 C13 H13 126.2
N14 C13 H13 126.2
C13 N14 C14 109.4(3)
C13 N14 H14 125.3
C14 N14 H14 125.3
C12 C14 N14 106.3(3)
C12 C14 H14A 126.8
N14 C14 H14A 126.8
N11 C15 H15A 109.5
N11 C15 H15B 109.5
H15A C15 H15B 109.5
N11 C15 H15C 109.5
H15A C15 H15C 109.5
H15B C15 H15C 109.5
N16 C16 C17 118.6(4)
N16 C16 H16 120.7
C17 C16 H16 120.7
C19 N17 C17 107.3(3)
C19 N17 Co1 140.5(3)
C17 N17 Co1 110.8(2)
C18 C17 C16 135.7(4)
C18 C17 N17 106.9(4)
C16 C17 N17 117.4(3)
C17 C18 N18 108.4(4)
C17 C18 H18 125.8
N18 C18 H18 125.8
C19 N18 C18 107.8(3)
C19 N18 H18A 126.1
C18 N18 H18A 126.1
N17 C19 N18 109.6(4)
N17 C19 H19 125.2
N18 C19 H19 125.2
N15 C110 H11A 109.5
N15 C110 H11B 109.5
H11A C110 H11B 109.5
N15 C110 H11C 109.5
H11A C110 H11C 109.5
H11B C110 H11C 109.5
N110 C111 C112 115.2(4)
N110 C111 H111 122.4
C112 C111 H111 122.4
C114 N111 C112 106.6(3)
C114 N111 Co1 137.6(3)
C112 N111 Co1 115.6(3)
C113 C112 N111 109.8(4)
C113 C112 C111 130.7(4)
N111 C112 C111 118.6(4)
N112 C113 C112 106.7(4)
N112 C113 H113 126.7
C112 C113 H113 126.7
C113 N112 C114 107.7(4)
C113 N112 H112 126.2
C114 N112 H112 126.2
N111 C114 N112 109.2(4)
N111 C114 H114 125.4
N112 C114 H114 125.4
N19 C115 H11D 109.5
N19 C115 H11E 109.5
H11D C115 H11E 109.5
N19 C115 H11F 109.5
H11D C115 H11F 109.5
H11E C115 H11F 109.5
N27 Co2 N211 91.29(14)
N27 Co2 N23 88.47(15)
N211 Co2 N23 93.05(15)
N27 Co2 N210 125.38(14)
N211 Co2 N210 75.74(13)
N23 Co2 N210 143.86(13)
N27 Co2 N22 138.24(13)
N211 Co2 N22 127.59(13)
N23 Co2 N22 76.26(14)
N210 Co2 N22 83.69(12)
N27 Co2 N26 75.96(14)
N211 Co2 N26 139.90(14)
N23 Co2 N26 123.77(13)
N210 Co2 N26 81.16(11)
N22 Co2 N26 80.82(12)
N29 P2 N25 105.73(18)
N29 P2 N21 105.91(17)
N25 P2 N21 107.95(17)
N29 P2 S2 111.90(13)
N25 P2 S2 113.66(13)
N21 P2 S2 111.23(13)
N22 N21 C25 120.3(3)
N22 N21 P2 114.5(2)
C25 N21 P2 120.5(3)
C21 N22 N21 116.5(3)
C21 N22 Co2 116.8(3)
N21 N22 Co2 126.6(2)
N26 N25 C210 115.0(3)
N26 N25 P2 118.7(2)
C210 N25 P2 126.1(3)
C26 N26 N25 119.3(3)
C26 N26 Co2 117.3(3)
N25 N26 Co2 122.7(2)
N210 N29 C215 117.8(3)
N210 N29 P2 118.3(2)
C215 N29 P2 122.8(3)
C211 N210 N29 118.4(3)
C211 N210 Co2 117.5(3)
N29 N210 Co2 124.1(2)
N22 C21 C22 114.0(4)
N22 C21 H21 123.0
C22 C21 H21 123.0
C24 N23 C22 104.2(4)
C24 N23 Co2 142.6(4)
C22 N23 Co2 112.7(3)
C23 C22 C21 128.7(5)
C23 C22 N23 111.6(4)
C21 C22 N23 119.7(4)
C22 C23 N24 103.8(4)
C22 C23 H23 128.1
N24 C23 H23 128.1
C24 N24 C23 109.8(4)
C24 N24 H24 125.1
C23 N24 H24 125.1
N23 C24 N24 110.6(4)
N23 C24 H24A 124.7
N24 C24 H24A 124.7
N21 C25 H25A 109.5
N21 C25 H25B 109.5
H25A C25 H25B 109.5
N21 C25 H25C 109.5
H25A C25 H25C 109.5
H25B C25 H25C 109.5
N26 C26 C27 112.1(4)
N26 C26 H26 124.0
C27 C26 H26 124.0
C29 N27 C27 108.2(4)
C29 N27 Co2 137.7(3)
C27 N27 Co2 113.3(3)
C28 C27 N27 106.5(4)
C28 C27 C26 132.9(5)
N27 C27 C26 120.5(4)
C27 C28 N28 109.7(5)
C27 C28 H28 125.1
N28 C28 H28 125.1
C29 N28 C28 107.2(4)
C29 N28 H28A 126.4
C28 N28 H28A 126.4
N27 C29 N28 108.4(4)
N27 C29 H29 125.8
N28 C29 H29 125.8
N25 C210 H21A 109.5
N25 C210 H21B 109.5
H21A C210 H21B 109.5
N25 C210 H21C 109.5
H21A C210 H21C 109.5
H21B C210 H21C 109.5
N210 C211 C212 112.4(4)
N210 C211 H211 123.8
C212 C211 H211 123.8
C214 N211 C212 107.7(3)
C214 N211 Co2 138.3(3)
C212 N211 Co2 113.6(3)
N211 C212 C213 107.9(4)
N211 C212 C211 120.2(4)
C213 C212 C211 131.9(4)
N212 C213 C212 107.4(4)
N212 C213 H213 126.3
C212 C213 H213 126.3
C214 N212 C213 107.8(4)
C214 N212 H212 126.1
C213 N212 H212 126.1
N212 C214 N211 109.2(4)
N212 C214 H214 125.4
N211 C214 H214 125.4
N29 C215 H21D 109.5
N29 C215 H21E 109.5
H21D C215 H21E 109.5
N29 C215 H21F 109.5
H21D C215 H21F 109.5
H21E C215 H21F 109.5
N311 Co3 N37 90.19(16)
N311 Co3 N33 92.07(15)
N37 Co3 N33 90.03(15)
N311 Co3 N32 126.94(14)
N37 Co3 N32 139.92(16)
N33 Co3 N32 75.72(15)
N311 Co3 N36 138.05(14)
N37 Co3 N36 77.49(13)
N33 Co3 N36 127.32(14)
N32 Co3 N36 81.93(13)
N311 Co3 N310 76.06(14)
N37 Co3 N310 127.47(15)
N33 Co3 N310 139.87(13)
N32 Co3 N310 81.30(13)
N36 Co3 N310 80.21(12)
N31 P3 N35 106.48(18)
N31 P3 N39 104.5(2)
N35 P3 N39 108.38(19)
N31 P3 S3 112.81(14)
N35 P3 S3 111.31(13)
N39 P3 S3 112.94(13)
N32 N31 C35 116.1(3)
N32 N31 P3 119.8(3)
C35 N31 P3 123.6(3)
C31 N32 N31 118.6(3)
C31 N32 Co3 117.0(3)
N31 N32 Co3 124.0(2)
N36 N35 C310 114.2(3)
N36 N35 P3 114.8(2)
C310 N35 P3 123.4(3)
C36 N36 N35 118.1(3)
C36 N36 Co3 114.7(3)
N35 N36 Co3 127.2(2)
N310 N39 C315 121.6(3)
N310 N39 P3 114.9(3)
C315 N39 P3 122.2(3)
C311 N310 N39 119.3(3)
C311 N310 Co3 111.9(3)
N39 N310 Co3 128.8(3)
N32 C31 C32 111.8(4)
N32 C31 H31 124.1
C32 C31 H31 124.1
C32 N33 C34 104.3(4)
C32 N33 Co3 115.5(3)
C34 N33 Co3 139.5(3)
N33 C32 C33 112.3(4)
N33 C32 C31 118.7(4)
C33 C32 C31 129.0(5)
N34 C33 C32 102.7(4)
N34 C33 H33 128.7
C32 C33 H33 128.7
C34 N34 C33 111.0(4)
C34 N34 H34 124.5
C33 N34 H34 124.5
N34 C34 N33 109.7(4)
N34 C34 H34A 125.2
N33 C34 H34A 125.2
N31 C35 H35A 109.5
N31 C35 H35B 109.5
H35A C35 H35B 109.5
N31 C35 H35C 109.5
H35A C35 H35C 109.5
H35B C35 H35C 109.5
N36 C36 C37 114.1(4)
N36 C36 H36 123.0
C37 C36 H36 123.0
C39 N37 C37 107.2(4)
C39 N37 Co3 140.1(3)
C37 N37 Co3 112.6(3)
N37 C37 C36 120.6(4)
N37 C37 C38 107.1(4)
C36 C37 C38 131.9(4)
N38 C38 C37 107.1(4)
N38 C38 H38 126.4
C37 C38 H38 126.4
C39 N38 C38 109.5(4)
C39 N38 H38A 125.2
C38 N38 H38A 125.2
N38 C39 N37 109.0(4)
N38 C39 H39 125.5
N37 C39 H39 125.5
N35 C310 H31A 109.5
N35 C310 H31B 109.5
H31A C310 H31B 109.5
N35 C310 H31C 109.5
H31A C310 H31C 109.5
H31B C310 H31C 109.5
N310 C311 C312 119.5(4)
N310 C311 H311 120.2
C312 C311 H311 120.2
C314 N311 C312 104.7(4)
C314 N311 Co3 139.1(4)
C312 N311 Co3 116.1(3)
C313 C312 C311 133.5(5)
C313 C312 N311 110.3(4)
C311 C312 N311 116.2(4)
N312 C313 C312 105.8(5)
N312 C313 H313 127.1
C312 C313 H313 127.1
C313 N312 C314 110.2(4)
C313 N312 H312 124.9
C314 N312 H312 124.9
N312 C314 N311 109.0(4)
N312 C314 H314 125.5
N311 C314 H314 125.5
N39 C315 H31D 109.5
N39 C315 H31E 109.5
H31D C315 H31E 109.5
N39 C315 H31F 109.5
H31D C315 H31F 109.5
H31E C315 H31F 109.5
O2W N1W O3W 121.7(4)
O2W N1W O1W 118.3(4)
O3W N1W O1W 120.0(4)
O5W N2W O6W 117.2(5)
O5W N2W O4W 120.5(5)
O6W N2W O4W 121.9(4)
O8W N3W O9W 120.1(5)
O8W N3W O7W 121.4(5)
O9W N3W O7W 117.4(5)
O11W N4W O12W 119.6(4)
O11W N4W O10W 121.3(4)
O12W N4W O10W 119.1(4)
O14W N5W O15W 122.3(5)
O14W N5W O13W 118.0(4)
O15W N5W O13W 119.6(4)
O16W N6W O17W 123.8(5)
O16W N6W O18W 120.2(5)
O17W N6W O18W 116.0(5)

loop_
_geom_bond_atom_site_label_1
_geom_bond_atom_site_label_2
_geom_bond_distance
Co1 N13 2.084(3)
Co1 N111 2.097(3)
Co1 N17 2.137(3)
Co1 N16 2.179(3)
Co1 N12 2.205(3)
Co1 N110 2.220(3)
P1 N19 1.619(4)
P1 N11 1.720(4)
P1 N15 1.732(3)
P1 S1 1.9047(15)
N11 N12 1.381(4)
N11 C15 1.416(4)
N12 C11 1.305(5)
N15 N16 1.395(4)
N15 C110 1.457(5)
N16 C16 1.276(5)
N19 N110 1.401(4)
N19 C115 1.506(5)
N110 C111 1.298(5)
C11 C12 1.376(5)
C11 H11 0.9300
C12 C14 1.357(5)
C12 N13 1.402(4)
N13 C13 1.348(5)
C13 N14 1.378(5)
C13 H13 0.9300
N14 C14 1.383(5)
N14 H14 0.8600
C14 H14A 0.9300
C15 H15A 0.9600
C15 H15B 0.9600
C15 H15C 0.9600
C16 C17 1.399(5)
C16 H16 0.9300
N17 C19 1.356(5)
N17 C17 1.437(5)
C17 C18 1.374(5)
C18 N18 1.396(5)
C18 H18 0.9300
N18 C19 1.378(5)
N18 H18A 0.8600
C19 H19 0.9300
C110 H11A 0.9600
C110 H11B 0.9600
C110 H11C 0.9600
C111 C112 1.395(5)
C111 H111 0.9300
N111 C114 1.352(5)
N111 C112 1.376(5)
C112 C113 1.372(5)
C113 N112 1.372(5)
C113 H113 0.9300
N112 C114 1.388(5)
N112 H112 0.8600
C114 H114 0.9300
C115 H11D 0.9600
C115 H11E 0.9600
C115 H11F 0.9600
Co2 N27 2.074(3)
Co2 N211 2.081(3)
Co2 N23 2.102(3)
Co2 N210 2.173(3)
Co2 N22 2.184(3)
Co2 N26 2.233(3)
P2 N29 1.637(4)
P2 N25 1.644(3)
P2 N21 1.671(3)
P2 S2 1.9393(14)
N21 N22 1.380(4)
N21 C25 1.473(5)
N22 C21 1.317(5)
N25 N26 1.390(4)
N25 C210 1.526(5)
N26 C26 1.282(5)
N29 N210 1.414(4)
N29 C215 1.522(5)
N210 C211 1.311(5)
C21 C22 1.404(6)
C21 H21 0.9300
N23 C24 1.357(5)
N23 C22 1.414(6)
C22 C23 1.379(6)
C23 N24 1.395(6)
C23 H23 0.9300
N24 C24 1.362(6)
N24 H24 0.8600
C24 H24A 0.9300
C25 H25A 0.9600
C25 H25B 0.9600
C25 H25C 0.9600
C26 C27 1.459(6)
C26 H26 0.9300
N27 C29 1.377(5)
N27 C27 1.406(6)
C27 C28 1.370(6)
C28 N28 1.383(6)
C28 H28 0.9300
N28 C29 1.382(6)
N28 H28A 0.8600
C29 H29 0.9300
C210 H21A 0.9600
C210 H21B 0.9600
C210 H21C 0.9600
C211 C212 1.417(6)
C211 H211 0.9300
N211 C214 1.373(5)
N211 C212 1.376(5)
C212 C213 1.395(6)
C213 N212 1.384(5)
C213 H213 0.9300
N212 C214 1.367(5)
N212 H212 0.8600
C214 H214 0.9300
C215 H21D 0.9600
C215 H21E 0.9600
C215 H21F 0.9600
Co3 N311 2.062(4)
Co3 N37 2.079(4)
Co3 N33 2.083(3)
Co3 N32 2.174(3)
Co3 N36 2.199(3)
Co3 N310 2.238(3)
P3 N31 1.651(3)
P3 N35 1.687(4)
P3 N39 1.688(4)
P3 S3 1.8946(15)
N31 N32 1.389(4)
N31 C35 1.479(5)
N32 C31 1.334(5)
N35 N36 1.401(4)
N35 C310 1.430(5)
N36 C36 1.334(5)
N39 N310 1.336(4)
N39 C315 1.493(5)
N310 C311 1.307(5)
C31 C32 1.470(6)
C31 H31 0.9300
N33 C32 1.345(6)
N33 C34 1.391(5)
C32 C33 1.418(6)
C33 N34 1.367(5)
C33 H33 0.9300
N34 C34 1.336(5)
N34 H34 0.8600
C34 H34A 0.9300
C35 H35A 0.9600
C35 H35B 0.9600
C35 H35C 0.9600
C36 C37 1.420(6)
C36 H36 0.9300
N37 C39 1.384(5)
N37 C37 1.398(5)
C37 C38 1.421(6)
C38 N38 1.364(6)
C38 H38 0.9300
N38 C39 1.363(6)
N38 H38A 0.8600
C39 H39 0.9300
C310 H31A 0.9600
C310 H31B 0.9600
C310 H31C 0.9600
C311 C312 1.387(6)
C311 H311 0.9300
N311 C314 1.380(5)
N311 C312 1.400(6)
C312 C313 1.385(6)
C313 N312 1.352(6)
C313 H313 0.9300
N312 C314 1.368(6)
N312 H312 0.8600
C314 H314 0.9300
C315 H31D 0.9600
C315 H31E 0.9600
C315 H31F 0.9600
O3W N1W 1.212(5)
O2W N1W 1.204(4)
O1W N1W 1.259(5)
O4W N2W 1.245(5)
O5W N2W 1.182(5)
O6W N2W 1.204(5)
O7W N3W 1.234(5)
O8W N3W 1.205(5)
O9W N3W 1.215(5)
O10W N4W 1.248(5)
O11W N4W 1.218(4)
O12W N4W 1.232(5)
O13W N5W 1.232(5)
O14W N5W 1.199(5)
O15W N5W 1.226(5)
O16W N6W 1.199(5)
O17W N6W 1.215(5)
O18W N6W 1.241(5)
